data_4309066
loop_
_publ_author_name
'Michael Seitz'
'Anja Kaiser'
'Sabine Stempfhuber'
'Manfred Zabel'
'Oliver Reiser'

_publ_section_title
;
Enantiomerically Pure Pentagonal-Bipyramidal Metal Complexes with
Predetermined Helicity in the Solid and Solution States
;
_journal_name_full 'Inorganic Chemistry'
_journal_page_first 4630
_journal_page_last 4636
_journal_paper_doi 10.1021/ic050014b
_journal_volume 44
_journal_year 2005
_chemical_absolute_configuration ad
_chemical_compound_source 'see text'
_chemical_formula_moiety 'C28 H27 Cd2 I4 N3 O5, C O'
_chemical_formula_sum 'C29 H27 Cd2 I4 N3 O6'
_chemical_formula_weight 1245.96
_chemical_name_systematic ' ?'
_space_group_IT_number 4
_symmetry_cell_setting monoclinic
_symmetry_Int_Tables_number 4
_symmetry_space_group_name_Hall 'P 2yb'
_symmetry_space_group_name_H-M 'P 1 21 1'
_atom_sites_solution_hydrogens geom
_atom_sites_solution_primary direct
_atom_sites_solution_secondary difmap
_audit_creation_date 'Jul 08 11:06:46 2004'
_audit_creation_method 'PLATON <TABLE ACC> option'
_cell_angle_alpha 90
_cell_angle_beta 115.881(11)
_cell_angle_gamma 90
_cell_formula_units_Z 2
_cell_length_a 12.1883(13)
_cell_length_b 13.5960(10)
_cell_length_c 12.9392(13)
_cell_measurement_reflns_used 8000
_cell_measurement_temperature 173
_cell_measurement_theta_max 25.86
_cell_measurement_theta_min 1.92
_cell_volume 1929.1(4)
_computing_cell_refinement 'STOE (1998)'
_computing_data_collection 'STOE (1998)'
_computing_data_reduction 'STOE (1998)'
_computing_molecular_graphics 'PLATON (Spek, 1990)'
_computing_publication_material 'PLATON (Spek, 1990)'
_computing_structure_refinement 'SHELXL-97 (Sheldrick, 1997)'
_computing_structure_solution 'SIR-97 (Altomare, 1993)'
_diffrn_ambient_temperature 173(1)
_diffrn_measured_fraction_theta_full 0.993
_diffrn_measured_fraction_theta_max 0.993
_diffrn_measurement_device_type 'STOE-IPDS diffractometer'
_diffrn_measurement_method rotation
_diffrn_radiation_monochromator graphite
_diffrn_radiation_source 'fine-focus sealed tube'
_diffrn_radiation_type 'Mo K\a'
_diffrn_radiation_wavelength 0.71073
_diffrn_reflns_av_R_equivalents 0.0422
_diffrn_reflns_av_sigmaI/netI 0.0373
_diffrn_reflns_limit_h_max 14
_diffrn_reflns_limit_h_min -14
_diffrn_reflns_limit_k_max 16
_diffrn_reflns_limit_k_min -16
_diffrn_reflns_limit_l_max 14
_diffrn_reflns_limit_l_min -15
_diffrn_reflns_number 13660
_diffrn_reflns_reduction_process ' ?'
_diffrn_reflns_theta_full 25.86
_diffrn_reflns_theta_max 25.86
_diffrn_reflns_theta_min 1.92
_diffrn_standards_decay_% 0
_diffrn_standards_interval_count 0
_diffrn_standards_interval_time 0
_diffrn_standards_number 0
_exptl_absorpt_coefficient_mu 4.342
_exptl_absorpt_correction_T_max 0.7866
_exptl_absorpt_correction_T_min 0.3604
_exptl_absorpt_correction_type numerical
_exptl_absorpt_process_details 'numerical from crystal shape (X-SHAPE, X-RED. STOE, 1996)'
_exptl_crystal_colour 'translucent, colourless'
_exptl_crystal_density_diffrn 2.145
_exptl_crystal_density_method 'Not Measured'
_exptl_crystal_description plate
_exptl_crystal_F_000 1156
_exptl_crystal_size_max 0.240
_exptl_crystal_size_mid 0.220
_exptl_crystal_size_min 0.060
_refine_diff_density_max 1.437
_refine_diff_density_min -0.609
_refine_diff_density_rms 0.134
_refine_ls_abs_structure_details 'Flack H.D. (1983), Acta Cryst. A39, 876-881'
_refine_ls_abs_structure_Flack 0.00(2)
_refine_ls_extinction_method none
_refine_ls_goodness_of_fit_ref 1.029
_refine_ls_hydrogen_treatment mixed
_refine_ls_matrix_type full
_refine_ls_number_parameters 397
_refine_ls_number_reflns 7085
_refine_ls_number_restraints 1
_refine_ls_restrained_S_all 1.029
_refine_ls_R_factor_all 0.0307
_refine_ls_R_factor_gt 0.0295
_refine_ls_shift/su_max 0.008
_refine_ls_shift/su_mean 0.001
_refine_ls_structure_factor_coef Fsqd
_refine_ls_weighting_details 'calc w=1/[\s^2^(Fo^2^)+(0.0557P)^2^]         where P=(Fo^2^+2Fc^2^)/3'
_refine_ls_weighting_scheme calc
_refine_ls_wR_factor_gt 0.0764
_refine_ls_wR_factor_ref 0.0770
_reflns_number_gt 6816
_reflns_number_total 7085
_reflns_threshold_expression I>2\s(I)
_cod_data_source_file ic050014brom20050105_065951.cif
_cod_data_source_block d148
_cod_depositor_comments
;
The following automatic conversions were performed:
'_symmetry_cell_setting' value 'Monoclinic' changed to 'monoclinic'
according to '/home/saulius/struct/CIF-dictionaries/cif_core.dic'
dictionary named 'cif_core.dic' version 2.4.1 from 2010-06-29.

Automatic conversion script
Id: cif_fix_enum 1527 2010-12-29 10:47:43Z saulius 
;
_cod_original_sg_symbol_H-M 'P 21'
_cod_database_code 4309066

loop_
_symmetry_equiv_pos_as_xyz
x,y,z
-x,1/2+y,-z

loop_
_atom_site_aniso_label
_atom_site_aniso_U_11
_atom_site_aniso_U_22
_atom_site_aniso_U_33
_atom_site_aniso_U_23
_atom_site_aniso_U_13
_atom_site_aniso_U_12
I1 0.0308(2) 0.0334(2) 0.0340(2) 0.0036(2) 0.0089(1) 0.0019(2)
I2 0.0686(3) 0.0571(3) 0.0497(2) -0.0076(2) 0.0324(2) 0.0047(2)
I3 0.0416(2) 0.0642(3) 0.0514(3) 0.0165(2) 0.0088(2) -0.0158(2)
I4 0.0339(2) 0.0471(2) 0.0381(2) 0.0046(2) 0.0117(2) 0.0049(2)
Cd1 0.0315(2) 0.0272(2) 0.0253(2) -0.0003(2) 0.0127(1) -0.0020(2)
Cd2 0.0363(2) 0.0399(2) 0.0331(2) 0.0016(2) 0.0124(2) -0.0008(2)
O1 0.045(2) 0.030(2) 0.035(2) 0.0000(18) 0.0208(17) -0.0042(18)
O2 0.046(2) 0.055(3) 0.0292(19) -0.014(2) 0.0133(18) -0.004(2)
O3 0.052(3) 0.031(2) 0.0331(19) -0.0043(17) 0.0246(19) -0.0091(19)
O4 0.061(3) 0.045(3) 0.036(2) 0.008(2) 0.013(2) -0.016(2)
O5 0.041(2) 0.055(3) 0.048(2) 0.009(2) 0.023(2) 0.011(2)
N1 0.037(3) 0.030(2) 0.033(2) 0.0028(19) 0.019(2) 0.0029(19)
N2 0.041(3) 0.027(2) 0.028(2) 0.0015(18) 0.015(2) -0.009(2)
N3 0.035(3) 0.032(2) 0.027(2) -0.0035(19) 0.0121(19) 0.0005(19)
C1 0.041(3) 0.031(3) 0.030(3) -0.004(2) 0.013(2) 0.002(2)
C2 0.054(4) 0.055(4) 0.030(3) -0.005(3) 0.020(3) -0.008(3)
C3 0.059(4) 0.070(5) 0.041(3) 0.001(4) 0.033(3) -0.017(4)
C4 0.061(4) 0.051(4) 0.051(4) 0.001(3) 0.036(3) -0.023(3)
C5 0.048(3) 0.038(3) 0.031(3) 0.004(2) 0.018(3) -0.005(3)
C6 0.061(4) 0.035(3) 0.044(3) 0.004(3) 0.029(3) -0.011(3)
C7 0.043(3) 0.031(3) 0.037(3) -0.006(2) 0.015(3) -0.007(3)
C8 0.036(3) 0.040(3) 0.028(2) -0.008(2) 0.008(2) -0.004(3)
C9 0.055(4) 0.048(4) 0.034(3) -0.010(3) 0.010(3) -0.020(3)
C10 0.036(3) 0.032(3) 0.024(2) -0.002(2) 0.010(2) 0.003(2)
C11 0.039(3) 0.039(3) 0.033(3) -0.003(2) 0.020(2) 0.002(2)
C12 0.043(3) 0.053(4) 0.033(3) -0.002(3) 0.021(3) -0.003(3)
C13 0.055(4) 0.100(7) 0.042(4) -0.017(4) 0.021(3) -0.035(5)
C14 0.069(6) 0.088(7) 0.060(5) -0.006(5) 0.040(4) -0.031(5)
C15 0.074(5) 0.064(5) 0.048(4) 0.001(3) 0.044(4) -0.004(4)
C16 0.056(4) 0.050(4) 0.030(3) -0.003(3) 0.023(3) 0.006(3)
C17 0.043(3) 0.034(3) 0.033(3) -0.004(2) 0.022(2) 0.005(2)
C18 0.045(3) 0.038(3) 0.034(3) -0.004(2) 0.013(3) -0.019(3)
C19 0.034(3) 0.040(3) 0.034(3) 0.003(2) 0.014(2) -0.009(2)
C20 0.057(4) 0.059(5) 0.036(3) 0.004(3) 0.011(3) -0.029(4)
C21 0.040(3) 0.033(3) 0.032(3) -0.001(2) 0.016(2) -0.003(2)
C22 0.046(3) 0.034(3) 0.032(3) 0.002(2) 0.018(3) 0.002(3)
C23 0.039(3) 0.045(3) 0.027(3) 0.008(2) 0.011(2) 0.010(3)
C24 0.033(3) 0.054(4) 0.039(3) -0.006(3) 0.006(3) 0.007(3)
C25 0.057(4) 0.071(5) 0.025(3) 0.001(3) 0.011(3) 0.012(4)
C26 0.057(4) 0.069(5) 0.030(3) 0.011(3) 0.018(3) 0.007(4)
C27 0.057(4) 0.047(4) 0.030(3) 0.005(3) 0.017(3) -0.004(3)
C28 0.049(4) 0.065(5) 0.077(5) 0.005(4) 0.028(4) 0.006(4)
O6 0.072(4) 0.060(4) 0.067(3) -0.007(3) 0.032(3) 0.009(3)
C29 0.062(5) 0.055(5) 0.061(4) 0.000(4) 0.027(4) -0.004(4)

loop_
_atom_site_label
_atom_site_type_symbol
_atom_site_thermal_displace_type
_atom_site_fract_x
_atom_site_fract_y
_atom_site_fract_z
_atom_site_occupancy
_atom_site_U_iso_or_equiv
_atom_site_calc_flag
_atom_site_refinement_flags
I1 I Uani 1.02991(3) 0.66630(3) 0.33817(3) 1.000 0.0346(1) . .
I2 I Uani 1.19780(5) 0.83143(4) 0.67668(4) 1.000 0.0561(2) . .
I3 I Uani 1.33382(4) 0.89802(4) 0.39797(4) 1.000 0.0565(2) . .
I4 I Uani 1.41384(4) 0.60701(3) 0.58812(3) 1.000 0.0411(1) . .
Cd1 Cd Uani 0.82037(4) 0.80282(3) 0.22669(3) 1.000 0.0279(1) . .
Cd2 Cd Uani 1.24913(4) 0.76076(4) 0.50163(4) 1.000 0.0374(1) . .
O1 O Uani 0.6762(4) 0.6618(3) 0.1923(3) 1.000 0.0355(12) . .
O2 O Uani 0.7624(4) 0.6608(4) -0.1189(4) 1.000 0.0445(14) . .
O3 O Uani 0.9109(4) 0.9199(3) 0.3811(3) 1.000 0.0365(14) . .
O4 O Uani 0.9556(5) 1.0733(4) 0.0947(4) 1.000 0.0503(16) . .
O5 O Uani 0.6340(4) 0.8949(4) 0.1597(4) 1.000 0.0467(14) . .
N1 N Uani 0.7712(5) 0.7720(4) 0.3839(4) 1.000 0.0320(14) . .
N2 N Uani 0.8866(5) 0.9466(4) 0.1628(4) 1.000 0.0320(14) . .
N3 N Uani 0.7833(5) 0.7234(4) 0.0514(4) 1.000 0.0319(14) . .
C1 C Uani 0.7926(6) 0.8414(5) 0.4642(5) 1.000 0.0349(17) . .
C2 C Uani 0.7463(7) 0.8341(6) 0.5454(5) 1.000 0.046(2) . .
C3 C Uani 0.6775(7) 0.7524(7) 0.5447(6) 1.000 0.053(2) . .
C4 C Uani 0.6582(7) 0.6784(6) 0.4628(6) 1.000 0.050(2) . .
C5 C Uani 0.7069(6) 0.6910(5) 0.3848(5) 1.000 0.0387(17) . .
C6 C Uani 0.6910(7) 0.6124(5) 0.2969(6) 1.000 0.0445(19) . .
C7 C Uani 0.6763(6) 0.5948(5) 0.1061(5) 1.000 0.0379(17) . .
C8 C Uani 0.6724(6) 0.6604(5) 0.0087(5) 1.000 0.0368(16) . .
C9 C Uani 0.6752(7) 0.6052(6) -0.0946(6) 1.000 0.049(2) . .
C10 C Uani 0.8238(5) 0.7197(4) -0.0257(5) 1.000 0.0318(16) . .
C11 C Uani 0.9250(6) 0.7750(5) -0.0322(5) 1.000 0.0355(17) . .
C12 C Uani 1.0317(6) 0.7987(6) 0.0661(5) 1.000 0.0414(19) . .
C13 C Uani 1.1266(8) 0.8448(8) 0.0551(7) 1.000 0.066(3) . .
C14 C Uani 1.1119(9) 0.8730(8) -0.0552(8) 1.000 0.068(3) . .
C15 C Uani 1.0062(8) 0.8538(7) -0.1508(7) 1.000 0.056(3) . .
C16 C Uani 0.9134(7) 0.8039(6) -0.1411(5) 1.000 0.044(2) . .
C17 C Uani 0.8647(6) 0.9294(5) 0.4636(5) 1.000 0.0347(17) . .
C18 C Uani 0.9621(6) 1.0080(5) 0.3605(5) 1.000 0.0405(17) . .
C19 C Uani 0.9948(6) 0.9840(5) 0.2645(5) 1.000 0.0363(17) . .
C20 C Uani 1.0360(8) 1.0745(6) 0.2183(6) 1.000 0.054(2) . .
C21 C Uani 0.8753(6) 0.9992(5) 0.0761(5) 1.000 0.0349(17) . .
C22 C Uani 0.7809(6) 0.9898(5) -0.0451(5) 1.000 0.0370(17) . .
C23 C Uani 0.6774(6) 0.9314(5) -0.0744(5) 1.000 0.0382(17) . .
C24 C Uani 0.5931(6) 0.9228(6) -0.1898(6) 1.000 0.0455(19) . .
C25 C Uani 0.6115(7) 0.9715(7) -0.2747(5) 1.000 0.054(2) . .
C26 C Uani 0.7133(7) 1.0314(7) -0.2453(6) 1.000 0.052(2) . .
C27 C Uani 0.7990(7) 1.0405(6) -0.1310(5) 1.000 0.045(2) . .
C28 C Uani 0.5274(8) 0.8753(7) 0.1760(8) 1.000 0.064(3) . .
O6 O Uani 0.6292(6) 0.1031(5) 0.1404(5) 1.000 0.066(2) . .
C29 C Uani 0.6537(8) 0.1663(7) 0.0648(7) 1.000 0.059(3) . .
H2 H Uiso 0.76170 0.88470 0.60070 1.000 0.0550 calc R
H3 H Uiso 0.64420 0.74670 0.59850 1.000 0.0630 calc R
H4 H Uiso 0.61290 0.62100 0.46100 1.000 0.0600 calc R
H6A H Uiso 0.76340 0.56900 0.32490 1.000 0.0530 calc R
H6B H Uiso 0.61830 0.57180 0.28250 1.000 0.0530 calc R
H7A H Uiso 0.60420 0.55110 0.07890 1.000 0.0460 calc R
H7B H Uiso 0.75100 0.55380 0.13700 1.000 0.0460 calc R
H8 H Uiso 0.59830 0.70310 -0.01880 1.000 0.0440 calc R
H9A H Uiso 0.70240 0.53630 -0.07430 1.000 0.0590 calc R
H9B H Uiso 0.59390 0.60550 -0.16130 1.000 0.0590 calc R
H12 H Uiso 1.03850 0.78280 0.14020 1.000 0.0500 calc R
H13 H Uiso 1.20100 0.85750 0.12090 1.000 0.0790 calc R
H14 H Uiso 1.17660 0.90590 -0.06300 1.000 0.0810 calc R
H15 H Uiso 0.99710 0.87510 -0.22410 1.000 0.0660 calc R
H16 H Uiso 0.84100 0.78890 -0.20800 1.000 0.0530 calc R
H17A H Uiso 0.81240 0.98860 0.44620 1.000 0.0420 calc R
H17B H Uiso 0.93330 0.93810 0.54070 1.000 0.0420 calc R
H18A H Uiso 1.03540 1.02780 0.43010 1.000 0.0480 calc R
H18B H Uiso 0.90200 1.06240 0.33820 1.000 0.0480 calc R
H19 H Uiso 1.06060 0.93310 0.29070 1.000 0.0440 calc R
H20A H Uiso 1.02540 1.13580 0.25420 1.000 0.0650 calc R
H20B H Uiso 1.12260 1.06840 0.23320 1.000 0.0650 calc R
H23 H Uiso 0.66430 0.89770 -0.01640 1.000 0.0460 calc R
H24 H Uiso 0.52260 0.88310 -0.21000 1.000 0.0550 calc R
H25 H Uiso 0.55470 0.96410 -0.35300 1.000 0.0640 calc R
H26 H Uiso 0.72450 1.06640 -0.30350 1.000 0.0630 calc R
H27 H Uiso 0.86910 1.08060 -0.11140 1.000 0.0540 calc R

loop_
_atom_type_symbol
_atom_type_description
_atom_type_scat_dispersion_real
_atom_type_scat_dispersion_imag
_atom_type_scat_source
O O 0.0106 0.0060 'International Tables Vol C Tables 4.2.6.8 and 6.1.1.4'
N N 0.0061 0.0033 'International Tables Vol C Tables 4.2.6.8 and 6.1.1.4'
I I -0.4742 1.8119 'International Tables Vol C Tables 4.2.6.8 and 6.1.1.4'
Cd Cd -0.8075 1.2024 'International Tables Vol C Tables 4.2.6.8 and 6.1.1.4'
H H 0.0000 0.0000 'International Tables Vol C Tables 4.2.6.8 and 6.1.1.4'
C C 0.0033 0.0016 'International Tables Vol C Tables 4.2.6.8 and 6.1.1.4'

loop_
_exptl_crystal_face_index_h_
_exptl_crystal_face_index_k
_exptl_crystal_face_index_l
_exptl_crystal_face_perp_dist
0 0 -1 0.1120
0 0 1 0.1250
0 -1 0 0.1100
0 1 0 0.1120
-6 0 -1 0.0500
6 0 1 0.0070
1 -3 -5 0.1150

loop_
_geom_angle_atom_site_label_1
_geom_angle_atom_site_label_2
_geom_angle_atom_site_label_3
_geom_angle
_geom_angle_site_symmetry_1
_geom_angle_site_symmetry_2
_geom_angle_site_symmetry_3
_geom_angle_publ_flag
Cd1 I1 Cd2 113.73(2) . . . yes
I1 Cd1 O1 89.76(10) . . . yes
I1 Cd1 O3 91.41(11) . . . yes
I1 Cd1 O5 168.09(13) . . . yes
I1 Cd1 N1 87.66(14) . . . yes
I1 Cd1 N2 109.24(15) . . . yes
I1 Cd1 N3 86.81(14) . . . yes
O1 Cd1 O3 133.14(14) . . . yes
O1 Cd1 O5 81.67(17) . . . yes
O1 Cd1 N1 66.48(16) . . . yes
O1 Cd1 N2 151.51(15) . . . yes
O1 Cd1 N3 69.85(17) . . . yes
O3 Cd1 O5 88.49(17) . . . yes
O3 Cd1 N1 66.77(17) . . . yes
O3 Cd1 N2 69.28(15) . . . yes
O3 Cd1 N3 156.97(19) . . . yes
O5 Cd1 N1 81.36(18) . . . yes
O5 Cd1 N2 81.8(2) . . . yes
O5 Cd1 N3 97.87(18) . . . yes
N1 Cd1 N2 133.06(18) . . . yes
N1 Cd1 N3 135.97(19) . . . yes
N2 Cd1 N3 89.64(18) . . . yes
I1 Cd2 I2 106.63(3) . . . yes
I1 Cd2 I3 111.67(2) . . . yes
I1 Cd2 I4 103.64(2) . . . yes
I2 Cd2 I3 115.48(3) . . . yes
I2 Cd2 I4 108.26(2) . . . yes
I3 Cd2 I4 110.41(3) . . . yes
Cd1 O1 C6 113.4(4) . . . yes
Cd1 O1 C7 112.6(4) . . . yes
C6 O1 C7 112.8(5) . . . yes
C9 O2 C10 106.6(5) . . . yes
Cd1 O3 C17 119.8(4) . . . yes
Cd1 O3 C18 118.6(3) . . . yes
C17 O3 C18 114.5(5) . . . yes
C20 O4 C21 106.9(6) . . . yes
Cd1 O5 C28 128.9(5) . . . yes
Cd1 N1 C1 119.9(5) . . . yes
Cd1 N1 C5 120.6(4) . . . yes
C1 N1 C5 118.9(6) . . . yes
Cd1 N2 C19 106.0(4) . . . yes
Cd1 N2 C21 146.2(5) . . . yes
C19 N2 C21 107.3(6) . . . yes
Cd1 N3 C8 112.4(4) . . . yes
Cd1 N3 C10 141.1(5) . . . yes
C8 N3 C10 106.4(5) . . . yes
N1 C1 C2 121.8(7) . . . yes
N1 C1 C17 118.5(6) . . . yes
C2 C1 C17 119.7(6) . . . no
C1 C2 C3 119.5(7) . . . no
C2 C3 C4 118.7(7) . . . no
C3 C4 C5 118.5(8) . . . no
N1 C5 C4 122.7(6) . . . yes
N1 C5 C6 117.0(6) . . . yes
C4 C5 C6 120.4(7) . . . no
O1 C6 C5 107.3(5) . . . yes
O1 C7 C8 105.0(5) . . . yes
N3 C8 C7 109.5(5) . . . yes
N3 C8 C9 104.0(6) . . . yes
C7 C8 C9 115.2(6) . . . no
O2 C9 C8 103.3(6) . . . yes
O2 C10 N3 117.2(6) . . . yes
O2 C10 C11 113.4(5) . . . yes
N3 C10 C11 129.3(5) . . . yes
C10 C11 C12 122.1(6) . . . no
C10 C11 C16 118.5(6) . . . no
C12 C11 C16 119.4(7) . . . no
C11 C12 C13 119.9(6) . . . no
C12 C13 C14 119.1(8) . . . no
C13 C14 C15 121.1(10) . . . no
C14 C15 C16 120.1(8) . . . no
C11 C16 C15 120.2(7) . . . no
O3 C17 C1 111.2(5) . . . yes
O3 C18 C19 105.6(5) . . . yes
N2 C19 C18 110.7(6) . . . yes
N2 C19 C20 104.0(5) . . . yes
C18 C19 C20 113.4(6) . . . no
O4 C20 C19 103.8(6) . . . yes
O4 C21 N2 117.8(6) . . . yes
O4 C21 C22 114.7(5) . . . yes
N2 C21 C22 127.5(7) . . . yes
C21 C22 C23 121.7(6) . . . no
C21 C22 C27 118.3(7) . . . no
C23 C22 C27 120.0(6) . . . no
C22 C23 C24 119.5(6) . . . no
C23 C24 C25 120.6(7) . . . no
C24 C25 C26 119.9(6) . . . no
C25 C26 C27 120.5(7) . . . no
C22 C27 C26 119.5(8) . . . no
C1 C2 H2 120.21 . . . no
C3 C2 H2 120.26 . . . no
C2 C3 H3 120.68 . . . no
C4 C3 H3 120.67 . . . no
C3 C4 H4 120.72 . . . no
C5 C4 H4 120.81 . . . no
O1 C6 H6A 110.23 . . . no
O1 C6 H6B 110.25 . . . no
C5 C6 H6A 110.21 . . . no
C5 C6 H6B 110.26 . . . no
H6A C6 H6B 108.56 . . . no
O1 C7 H7A 110.75 . . . no
O1 C7 H7B 110.76 . . . no
C8 C7 H7A 110.74 . . . no
C8 C7 H7B 110.71 . . . no
H7A C7 H7B 108.83 . . . no
N3 C8 H8 109.33 . . . no
C7 C8 H8 109.31 . . . no
C9 C8 H8 109.37 . . . no
O2 C9 H9A 111.07 . . . no
O2 C9 H9B 111.05 . . . no
C8 C9 H9A 111.17 . . . no
C8 C9 H9B 111.11 . . . no
H9A C9 H9B 109.08 . . . no
C11 C12 H12 120.02 . . . no
C13 C12 H12 120.04 . . . no
C12 C13 H13 120.43 . . . no
C14 C13 H13 120.45 . . . no
C13 C14 H14 119.38 . . . no
C15 C14 H14 119.50 . . . no
C14 C15 H15 119.89 . . . no
C16 C15 H15 120.03 . . . no
C11 C16 H16 119.94 . . . no
C15 C16 H16 119.87 . . . no
O3 C17 H17A 109.38 . . . no
O3 C17 H17B 109.41 . . . no
C1 C17 H17A 109.40 . . . no
C1 C17 H17B 109.39 . . . no
H17A C17 H17B 107.99 . . . no
O3 C18 H18A 110.65 . . . no
O3 C18 H18B 110.64 . . . no
C19 C18 H18A 110.66 . . . no
C19 C18 H18B 110.59 . . . no
H18A C18 H18B 108.71 . . . no
N2 C19 H19 109.48 . . . no
C18 C19 H19 109.53 . . . no
C20 C19 H19 109.54 . . . no
O4 C20 H20A 111.06 . . . no
O4 C20 H20B 111.07 . . . no
C19 C20 H20A 110.98 . . . no
C19 C20 H20B 110.91 . . . no
H20A C20 H20B 109.00 . . . no
C22 C23 H23 120.21 . . . no
C24 C23 H23 120.26 . . . no
C23 C24 H24 119.71 . . . no
C25 C24 H24 119.65 . . . no
C24 C25 H25 120.07 . . . no
C26 C25 H25 120.07 . . . no
C25 C26 H26 119.75 . . . no
C27 C26 H26 119.74 . . . no
C22 C27 H27 120.26 . . . no
C26 C27 H27 120.27 . . . no

loop_
_geom_bond_atom_site_label_1
_geom_bond_atom_site_label_2
_geom_bond_distance
_geom_bond_site_symmetry_1
_geom_bond_site_symmetry_2
_geom_bond_publ_flag
I1 Cd1 2.9719(7) . . yes
I1 Cd2 2.8859(7) . . yes
I2 Cd2 2.7716(8) . . yes
I3 Cd2 2.7488(8) . . yes
I4 Cd2 2.7733(7) . . yes
Cd1 O1 2.506(5) . . yes
Cd1 O3 2.412(4) . . yes
Cd1 O5 2.400(5) . . yes
Cd1 N1 2.395(5) . . yes
Cd1 N2 2.396(6) . . yes
Cd1 N3 2.371(5) . . yes
O1 C6 1.450(8) . . yes
O1 C7 1.441(8) . . yes
O2 C9 1.446(10) . . yes
O2 C10 1.367(8) . . yes
O3 C17 1.414(8) . . yes
O3 C18 1.428(8) . . yes
O4 C20 1.466(9) . . yes
O4 C21 1.351(9) . . yes
O5 C28 1.429(12) . . yes
O6 C29 1.428(12) . . yes
N1 C1 1.342(8) . . yes
N1 C5 1.355(9) . . yes
N2 C19 1.488(8) . . yes
N2 C21 1.286(8) . . yes
N3 C10 1.293(8) . . yes
N3 C8 1.488(9) . . yes
C1 C2 1.396(10) . . no
C1 C17 1.487(10) . . no
C2 C3 1.389(13) . . no
C3 C4 1.405(11) . . no
C4 C5 1.387(11) . . no
C5 C6 1.510(9) . . no
C7 C8 1.528(9) . . no
C8 C9 1.546(10) . . no
C10 C11 1.478(10) . . no
C11 C12 1.403(9) . . no
C11 C16 1.409(9) . . no
C12 C13 1.377(13) . . no
C13 C14 1.412(13) . . no
C14 C15 1.366(14) . . no
C15 C16 1.371(14) . . no
C18 C19 1.497(10) . . no
C19 C20 1.545(11) . . no
C21 C22 1.491(9) . . no
C22 C23 1.396(10) . . no
C22 C27 1.405(10) . . no
C23 C24 1.400(9) . . no
C24 C25 1.382(11) . . no
C25 C26 1.391(13) . . no
C26 C27 1.395(9) . . no
C2 H2 0.9504 . . no
C3 H3 0.9497 . . no
C4 H4 0.9504 . . no
C6 H6A 0.9895 . . no
C6 H6B 0.9902 . . no
C7 H7B 0.9908 . . no
C7 H7A 0.9895 . . no
C8 H8 0.9994 . . no
C9 H9A 0.9902 . . no
C9 H9B 0.9900 . . no
C12 H12 0.9505 . . no
C13 H13 0.9503 . . no
C14 H14 0.9495 . . no
C15 H15 0.9507 . . no
C16 H16 0.9501 . . no
C17 H17A 0.9897 . . no
C17 H17B 0.9900 . . no
C18 H18B 0.9911 . . no
C18 H18A 0.9896 . . no
C19 H19 0.9998 . . no
C20 H20B 0.9902 . . no
C20 H20A 0.9897 . . no
C23 H23 0.9504 . . no
C24 H24 0.9497 . . no
C25 H25 0.9505 . . no
C26 H26 0.9497 . . no
C27 H27 0.9499 . . no

loop_
_geom_contact_atom_site_label_1
_geom_contact_atom_site_label_2
_geom_contact_distance
_geom_contact_site_symmetry_1
_geom_contact_site_symmetry_2
_geom_contact_publ_flag
I1 N3 3.697(5) . . no
I2 C29 3.771(9) . 2_756 no
I3 I4 4.1331(8) . 2_856 no
I4 I3 4.1331(8) . 2_846 no
I1 H12 3.0521 . . no
I2 H17B 3.2619 . . no
I2 H15 3.2751 . 1_556 no
I2 H6A 3.2658 . 2_756 no
I3 H19 3.0345 . . no
I3 H25 3.2961 . 1_656 no
I3 H13 3.2726 . . no
I4 H3 3.3435 . 1_655 no
I4 H9B 3.0195 . 1_656 no
I4 H17A 3.0535 . 2_746 no
I4 H26 3.3600 . 2_745 no
Cd1 C12 3.953(7) . . no
Cd1 C23 3.917(6) . . no
Cd1 H12 3.3155 . . no
Cd1 H23 3.1548 . . no
Cd2 H19 3.5699 . . no
Cd2 H26 3.7918 . 2_745 no
O1 O5 3.209(7) . . no
O1 N1 2.688(6) . . no
O1 N3 2.794(7) . . no
O1 C5 2.385(7) . . no
O1 C8 2.356(7) . . no
O1 C28 3.380(11) . . no
O2 N3 2.270(7) . . no
O3 N2 2.733(6) . . no
O3 C1 2.393(9) . . no
O3 N1 2.645(7) . . no
O3 C19 2.330(8) . . no
O4 N2 2.258(8) . . no
O4 C11 3.365(9) . 2_755 no
O5 O1 3.209(7) . . no
O5 O6 2.840(9) . 1_565 no
O5 N1 3.126(7) . . no
O5 N2 3.141(8) . . no
O5 C23 3.332(8) . . no
O6 O5 2.840(9) . 1_545 no
O6 C8 3.413(10) . 2_645 no
O2 H20B 2.7459 . 2_745 no
O2 H16 2.4989 . . no
O4 H27 2.4039 . . no
O5 H23 2.4626 . . no
O6 H8 2.8643 . 2_645 no
O6 H9B 2.8479 . 2_645 no
N1 O1 2.688(6) . . no
N1 O3 2.645(7) . . no
N1 O5 3.126(7) . . no
N1 C6 2.444(9) . . no
N1 C17 2.432(9) . . no
N1 C28 3.326(11) . . no
N2 O4 2.258(8) . . no
N2 O5 3.141(8) . . no
N2 O3 2.733(6) . . no
N2 C18 2.456(8) . . no
N2 C12 3.266(10) . . no
N3 O2 2.270(7) . . no
N3 O1 2.794(7) . . no
N3 C7 2.463(9) . . no
N3 C23 3.237(9) . . no
N3 I1 3.697(5) . . no
N2 H23 2.7704 . . no
N3 H12 2.9202 . . no
N3 H23 2.7163 . . no
C8 O6 3.413(10) . 2_655 no
C10 C23 3.299(9) . . no
C11 C21 3.516(10) . . no
C11 C22 3.374(10) . . no
C11 C23 3.534(11) . . no
C11 O4 3.365(9) . 2_745 no
C12 C21 3.361(11) . . no
C12 N2 3.266(10) . . no
C12 Cd1 3.953(7) . . no
C16 C22 3.506(11) . . no
C16 C20 3.412(12) . 2_745 no
C16 C27 3.531(12) . . no
C20 C16 3.412(12) . 2_755 no
C21 C12 3.361(11) . . no
C21 C11 3.516(10) . . no
C21 C29 3.483(13) . 1_565 no
C22 C11 3.374(10) . . no
C22 C29 3.480(12) . 1_565 no
C22 C16 3.506(11) . . no
C23 O5 3.332(8) . . no
C23 C11 3.534(11) . . no
C23 C10 3.299(9) . . no
C23 N3 3.237(9) . . no
C23 Cd1 3.917(6) . . no
C27 C16 3.531(12) . . no
C29 C22 3.480(12) . 1_545 no
C29 C21 3.483(13) . 1_545 no
C29 I2 3.771(9) . 2_746 no
C2 H16 2.9455 . 1_556 no
C3 H16 2.9816 . 1_556 no
C14 H9A 3.0902 . 2_755 no
C16 H20A 2.9790 . 2_745 no
C24 H6B 3.0795 . 2_655 no
C25 H6B 3.0770 . 2_655 no
C26 H2 3.0534 . 1_554 no
C29 H8 2.9056 . 2_645 no
H2 H16 2.5824 . 1_556 no
H2 C26 3.0534 . 1_556 no
H3 I4 3.3435 . 1_455 no
H4 H6B 2.4329 . . no
H6A H7B 2.3782 . . no
H6A I2 3.2658 . 2_746 no
H6B H4 2.4329 . . no
H6B H7A 2.5795 . . no
H6B C24 3.0795 . 2_645 no
H6B C25 3.0770 . 2_645 no
H7A H6B 2.5795 . . no
H7B H6A 2.3782 . . no
H7B H9A 2.5434 . . no
H7B H14 2.5449 . 2_745 no
H8 C29 2.9056 . 2_655 no
H8 O6 2.8643 . 2_655 no
H9A H7B 2.5434 . . no
H9A C14 3.0902 . 2_745 no
H9A H14 2.4874 . 2_745 no
H9B I4 3.0195 . 1_454 no
H9B O6 2.8479 . 2_655 no
H12 N3 2.9202 . . no
H12 I1 3.0521 . . no
H12 Cd1 3.3155 . . no
H13 I3 3.2726 . . no
H14 H9A 2.4874 . 2_755 no
H14 H7B 2.5449 . 2_755 no
H15 I2 3.2751 . 1_554 no
H16 C2 2.9455 . 1_554 no
H16 C3 2.9816 . 1_554 no
H16 H2 2.5824 . 1_554 no
H16 O2 2.4989 . . no
H17A H18B 2.3419 . . no
H17A I4 3.0535 . 2_756 no
H17B H18A 2.5766 . . no
H17B I2 3.2619 . . no
H18A H17B 2.5766 . . no
H18B H17A 2.3419 . . no
H18B H20A 2.4221 . . no
H19 I3 3.0345 . . no
H19 Cd2 3.5699 . . no
H20A H18B 2.4221 . . no
H20A C16 2.9790 . 2_755 no
H20B O2 2.7459 . 2_755 no
H23 O5 2.4626 . . no
H23 N2 2.7704 . . no
H23 N3 2.7163 . . no
H23 Cd1 3.1548 . . no
H25 I3 3.2961 . 1_454 no
H26 Cd2 3.7918 . 2_755 no
H26 I4 3.3600 . 2_755 no
H27 O4 2.4039 . . no

loop_
_geom_hbond_atom_site_label_D
_geom_hbond_atom_site_label_H
_geom_hbond_atom_site_label_A
_geom_hbond_distance_DH
_geom_hbond_distance_HA
_geom_hbond_distance_DA
_geom_hbond_angle_DHA
_geom_hbond_site_symmetry_A
_geom_hbond_publ_flag
C9 H9B I4 0.9900 3.0200 3.948(7) 157.00 1_454 yes
C12 H12 I1 0.9500 3.0500 3.962(7) 161.00 . yes
C17 H17A I4 0.9900 3.0500 3.978(7) 156.00 2_756 yes
C19 H19 I3 1.0000 3.0300 3.898(7) 145.00 . yes
C23 H23 O5 0.9500 2.4600 3.332(8) 152.00 . yes
C27 H27 O4 0.9500 2.4000 2.739(8) 100.00 . yes

loop_
_geom_torsion_atom_site_label_1
_geom_torsion_atom_site_label_2
_geom_torsion_atom_site_label_3
_geom_torsion_atom_site_label_4
_geom_torsion
_geom_torsion_site_symmetry_1
_geom_torsion_site_symmetry_2
_geom_torsion_site_symmetry_3
_geom_torsion_site_symmetry_4
_geom_torsion_publ_flag
Cd2 I1 Cd1 O1 -154.39(9) . . . . no
Cd2 I1 Cd1 O3 -21.24(11) . . . . no
Cd2 I1 Cd1 N1 -87.92(13) . . . . no
Cd2 I1 Cd1 N2 47.28(13) . . . . no
Cd2 I1 Cd1 N3 135.78(15) . . . . no
Cd1 I1 Cd2 I3 -63.23(3) . . . . no
Cd1 I1 Cd2 I4 177.92(2) . . . . no
Cd1 I1 Cd2 I2 63.77(3) . . . . no
I1 Cd1 O1 C6 59.1(4) . . . . no
I1 Cd1 O1 C7 -70.5(4) . . . . no
O5 Cd1 O1 C7 117.8(4) . . . . no
N1 Cd1 O1 C6 -28.4(4) . . . . no
N1 Cd1 O1 C7 -158.0(4) . . . . no
N2 Cd1 O1 C6 -167.8(5) . . . . no
N2 Cd1 O1 C7 62.6(6) . . . . no
N3 Cd1 O1 C6 145.8(5) . . . . no
N3 Cd1 O1 C7 16.2(4) . . . . no
I1 Cd1 O3 C17 -104.7(4) . . . . no
I1 Cd1 O3 C18 106.5(4) . . . . no
O1 Cd1 O3 C17 -13.7(5) . . . . no
O1 Cd1 O3 C18 -162.5(4) . . . . no
O5 Cd1 O3 C17 63.4(4) . . . . no
O5 Cd1 O3 C18 -85.4(5) . . . . no
N1 Cd1 O3 C17 -17.8(4) . . . . no
N1 Cd1 O3 C18 -166.6(5) . . . . no
N2 Cd1 O3 C17 145.3(5) . . . . no
N2 Cd1 O3 C18 -3.6(4) . . . . no
N3 Cd1 O3 C17 170.2(5) . . . . no
N3 Cd1 O3 C18 21.3(7) . . . . no
O1 Cd1 O5 C28 34.1(6) . . . . no
O3 Cd1 O5 C28 -99.9(6) . . . . no
N1 Cd1 O5 C28 -33.2(6) . . . . no
N2 Cd1 O5 C28 -169.2(6) . . . . no
N3 Cd1 O5 C28 102.3(6) . . . . no
I1 Cd1 N1 C1 106.7(5) . . . . no
I1 Cd1 N1 C5 -82.4(5) . . . . no
O1 Cd1 N1 C1 -162.6(6) . . . . no
O1 Cd1 N1 C5 8.3(5) . . . . no
O3 Cd1 N1 C1 14.1(5) . . . . no
O3 Cd1 N1 C5 -175.0(6) . . . . no
O5 Cd1 N1 C1 -78.0(5) . . . . no
O5 Cd1 N1 C5 93.0(5) . . . . no
N2 Cd1 N1 C1 -7.8(6) . . . . no
N2 Cd1 N1 C5 163.2(5) . . . . no
N3 Cd1 N1 C1 -170.4(5) . . . . no
N3 Cd1 N1 C5 0.5(7) . . . . no
I1 Cd1 N2 C19 -52.8(4) . . . . no
I1 Cd1 N2 C21 117.1(9) . . . . no
O1 Cd1 N2 C19 177.9(4) . . . . no
O1 Cd1 N2 C21 -12.3(12) . . . . no
O3 Cd1 N2 C19 31.2(4) . . . . no
O3 Cd1 N2 C21 -158.9(10) . . . . no
O5 Cd1 N2 C19 122.7(4) . . . . no
O5 Cd1 N2 C21 -67.4(9) . . . . no
N1 Cd1 N2 C19 52.7(5) . . . . no
N1 Cd1 N2 C21 -137.5(9) . . . . no
N3 Cd1 N2 C19 -139.3(4) . . . . no
N3 Cd1 N2 C21 30.6(9) . . . . no
I1 Cd1 N3 C8 108.4(4) . . . . no
I1 Cd1 N3 C10 -76.8(7) . . . . no
O1 Cd1 N3 C8 17.4(4) . . . . no
O1 Cd1 N3 C10 -167.7(7) . . . . no
O3 Cd1 N3 C8 -165.5(4) . . . . no
O3 Cd1 N3 C10 9.3(10) . . . . no
O5 Cd1 N3 C8 -60.6(4) . . . . no
O5 Cd1 N3 C10 114.2(7) . . . . no
N1 Cd1 N3 C8 25.0(5) . . . . no
N1 Cd1 N3 C10 -160.1(6) . . . . no
N2 Cd1 N3 C8 -142.4(4) . . . . no
N2 Cd1 N3 C10 32.5(7) . . . . no
O3 Cd1 O1 C6 -32.6(5) . . . . no
O3 Cd1 O1 C7 -162.2(3) . . . . no
O5 Cd1 O1 C6 -112.6(5) . . . . no
Cd1 O1 C6 C5 42.8(7) . . . . no
C7 O1 C6 C5 172.3(6) . . . . no
Cd1 O1 C7 C8 -44.8(6) . . . . no
C6 O1 C7 C8 -174.7(6) . . . . no
C9 O2 C10 C11 174.6(6) . . . . no
C10 O2 C9 C8 14.6(7) . . . . no
C9 O2 C10 N3 -8.7(8) . . . . no
C17 O3 C18 C19 -175.2(5) . . . . no
Cd1 O3 C18 C19 -24.8(6) . . . . no
Cd1 O3 C17 C1 19.2(7) . . . . no
C18 O3 C17 C1 169.2(5) . . . . no
C20 O4 C21 N2 -2.0(9) . . . . no
C20 O4 C21 C22 176.9(6) . . . . no
C21 O4 C20 C19 4.5(8) . . . . no
Cd1 N1 C5 C4 -168.5(6) . . . . no
C5 N1 C1 C17 179.2(6) . . . . no
C1 N1 C5 C6 -176.8(6) . . . . no
Cd1 N1 C1 C2 168.5(5) . . . . no
Cd1 N1 C1 C17 -9.8(8) . . . . no
C5 N1 C1 C2 -2.6(10) . . . . no
C1 N1 C5 C4 2.5(10) . . . . no
Cd1 N1 C5 C6 12.3(8) . . . . no
C21 N2 C19 C18 126.5(6) . . . . no
C19 N2 C21 C22 179.6(7) . . . . no
Cd1 N2 C21 C22 9.8(15) . . . . no
C19 N2 C21 O4 -1.7(9) . . . . no
Cd1 N2 C19 C18 -59.4(6) . . . . no
Cd1 N2 C19 C20 178.5(5) . . . . no
C21 N2 C19 C20 4.4(8) . . . . no
Cd1 N2 C21 O4 -171.5(6) . . . . no
C10 N3 C8 C9 11.0(7) . . . . no
C8 N3 C10 O2 -2.0(7) . . . . no
Cd1 N3 C10 C11 -0.9(11) . . . . no
C8 N3 C10 C11 174.1(6) . . . . no
Cd1 N3 C8 C7 -48.8(6) . . . . no
C10 N3 C8 C7 134.6(6) . . . . no
Cd1 N3 C8 C9 -172.3(4) . . . . no
Cd1 N3 C10 O2 -177.1(5) . . . . no
C2 C1 C17 O3 175.7(6) . . . . no
N1 C1 C2 C3 0.9(11) . . . . no
N1 C1 C17 O3 -6.0(9) . . . . no
C17 C1 C2 C3 179.1(7) . . . . no
C1 C2 C3 C4 1.0(12) . . . . no
C2 C3 C4 C5 -1.1(12) . . . . no
C3 C4 C5 C6 178.6(7) . . . . no
C3 C4 C5 N1 -0.6(11) . . . . no
N1 C5 C6 O1 -36.6(9) . . . . no
C4 C5 C6 O1 144.2(7) . . . . no
O1 C7 C8 N3 61.8(7) . . . . no
O1 C7 C8 C9 178.5(6) . . . . no
C7 C8 C9 O2 -135.3(6) . . . . no
N3 C8 C9 O2 -15.5(7) . . . . no
O2 C10 C11 C16 31.8(9) . . . . no
O2 C10 C11 C12 -147.7(7) . . . . no
N3 C10 C11 C12 36.0(11) . . . . no
N3 C10 C11 C16 -144.4(7) . . . . no
C16 C11 C12 C13 -3.7(12) . . . . no
C12 C11 C16 C15 0.7(12) . . . . no
C10 C11 C12 C13 175.9(8) . . . . no
C10 C11 C16 C15 -178.9(7) . . . . no
C11 C12 C13 C14 3.9(14) . . . . no
C12 C13 C14 C15 -1.1(16) . . . . no
C13 C14 C15 C16 -1.9(16) . . . . no
C14 C15 C16 C11 2.1(14) . . . . no
O3 C18 C19 C20 172.2(6) . . . . no
O3 C18 C19 N2 55.7(7) . . . . no
N2 C19 C20 O4 -5.3(8) . . . . no
C18 C19 C20 O4 -125.7(6) . . . . no
N2 C21 C22 C23 12.2(12) . . . . no
N2 C21 C22 C27 -166.9(8) . . . . no
O4 C21 C22 C23 -166.5(7) . . . . no
O4 C21 C22 C27 14.4(10) . . . . no
C23 C22 C27 C26 -0.4(12) . . . . no
C21 C22 C27 C26 178.7(7) . . . . no
C27 C22 C23 C24 0.9(11) . . . . no
C21 C22 C23 C24 -178.2(7) . . . . no
C22 C23 C24 C25 0.0(12) . . . . no
C23 C24 C25 C26 -1.4(13) . . . . no
C24 C25 C26 C27 1.9(14) . . . . no
C25 C26 C27 C22 -1.0(13) . . . . no
